data_7159082
loop_
_publ_author_name
'Varga, Petra Regina'
'Karaghiosoff, Konstantin'
'S\'ari, \'Eva Vikt\'oria'
'Simon, Andr\'as'
'Heged\>us, L\'aszl\'o'
'Drahos, L\'aszl\'o'
'Keglevich, Gy\"orgy'

_publ_section_title
;
 New N-acyl- as well as N-phosphonoylmethyl- and
 N-phosphinoylmethyl-\a-amino-benzylphosphonates by acylation and a tandem
 Kabachnik--Fields protocol
;
_journal_issue 8
_journal_name_full 'Organic &amp; Biomolecular Chemistry'
_journal_page_first 1709
_journal_page_last 1718
_journal_paper_doi 10.1039/D3OB00010A
_journal_volume 21
_journal_year 2023
_chemical_formula_moiety 'C14 H22 N O4 P'
_chemical_formula_sum 'C14 H22 N O4 P'
_chemical_formula_weight 299.29
_chemical_name_systematic 'diethyl (phenyl(propionamido)methyl)phosphonate'
_space_group_crystal_system triclinic
_space_group_IT_number 2
_space_group_name_Hall '-P 1'
_space_group_name_H-M_alt 'P -1'
_atom_sites_solution_hydrogens mixed
_atom_sites_solution_primary direct
_atom_sites_solution_secondary difmap
_audit_creation_method SHELXL-2018/1
_audit_update_record
;
2022-10-11 deposited with the CCDC.	2023-01-13 downloaded from the CCDC.
;
_cell_angle_alpha 91.681(3)
_cell_angle_beta 102.741(3)
_cell_angle_gamma 101.624(3)
_cell_formula_units_Z 2
_cell_length_a 7.2778(2)
_cell_length_b 10.1592(4)
_cell_length_c 10.8460(4)
_cell_measurement_reflns_used 4518
_cell_measurement_temperature 123(2)
_cell_measurement_theta_max 32.2390
_cell_measurement_theta_min 2.6860
_cell_volume 763.84(5)
_computing_cell_refinement 'CrysAlisPro 1.171.40.82a (Rigaku OD, 2020)'
_computing_data_collection 'CrysAlisPro 1.171.40.82a (Rigaku OD, 2020)'
_computing_data_reduction 'CrysAlisPro 1.171.40.82a (Rigaku OD, 2020)'
_computing_molecular_graphics
;
'ORTEP (M. N. Burnett, C. K. Johnson, ORTEP-III: Oak Ridge Thermal Ellipsoid
# Plot Program for Crystal Structure Illustrations, Oak Ridge National
# Laboratory Report ORNL-6895, 1996). Windows version (L. J. Farrugia, Univ.
# Glasgow) used --- SCHAKAL (E. Keller, University of  Freiburg (Breisgau),
# Germany, 1995)'
;
_computing_publication_material
;
PLATON (A. L. Spek, Acta Crystallogr, Sect. A, 1990, 46, C34, 1995 version).
# --- T.B.Cohen, Pure Appl. Chem. 1996,68,2339-2359 (atomic masses).
;
_computing_structure_refinement 'SHELXL-2018/1 (Sheldrick, 2018)'
_computing_structure_solution 'SHELXS-97 (Sheldrick, 1990)'
_diffrn_ambient_temperature 123(2)
_diffrn_detector_area_resol_mean 15.9809
_diffrn_measured_fraction_theta_full 0.996
_diffrn_measured_fraction_theta_max 0.997
_diffrn_measurement_device_type 'Xcalibur, Sapphire3'
_diffrn_measurement_method '\w scans'
_diffrn_radiation_type MoK\a
_diffrn_radiation_wavelength 0.71073
_diffrn_reflns_av_R_equivalents 0.0306
_diffrn_reflns_av_unetI/netI 0.0289
_diffrn_reflns_Laue_measured_fraction_full 0.996
_diffrn_reflns_Laue_measured_fraction_max 0.997
_diffrn_reflns_limit_h_max 9
_diffrn_reflns_limit_h_min -9
_diffrn_reflns_limit_k_max 13
_diffrn_reflns_limit_k_min -13
_diffrn_reflns_limit_l_max 14
_diffrn_reflns_limit_l_min -14
_diffrn_reflns_number 13665
_diffrn_reflns_point_group_measured_fraction_full 0.996
_diffrn_reflns_point_group_measured_fraction_max 0.997
_diffrn_reflns_theta_full 25.242
_diffrn_reflns_theta_max 28.282
_diffrn_reflns_theta_min 2.053
_diffrn_source 'fine-focus sealed X-ray tube'
_exptl_absorpt_coefficient_mu 0.192
_exptl_absorpt_correction_T_max 1.00000
_exptl_absorpt_correction_T_min 0.95795
_exptl_absorpt_correction_type multi-scan
_exptl_absorpt_process_details
;
CrysAlisPro 1.171.40.82a (Rigaku Oxford Diffraction, 2020)
Empirical absorption correction using spherical harmonics,
implemented in SCALE3 ABSPACK scaling algorithm.
;
_exptl_crystal_colour colorless
_exptl_crystal_density_diffrn 1.301
_exptl_crystal_description block
_exptl_crystal_F_000 320
_exptl_crystal_recrystallization_method 'Re-crystallisation from solvent: dichloromethane : methanol 0.97 : 0.03'
_exptl_crystal_size_max 0.400
_exptl_crystal_size_mid 0.200
_exptl_crystal_size_min 0.100
_refine_diff_density_max 0.481
_refine_diff_density_min -0.236
_refine_diff_density_rms 0.060
_refine_ls_extinction_method none
_refine_ls_goodness_of_fit_ref 1.026
_refine_ls_hydrogen_treatment mixed
_refine_ls_matrix_type full
_refine_ls_number_parameters 200
_refine_ls_number_reflns 3790
_refine_ls_number_restraints 0
_refine_ls_restrained_S_all 1.026
_refine_ls_R_factor_all 0.0486
_refine_ls_R_factor_gt 0.0390
_refine_ls_shift/su_max 0.000
_refine_ls_shift/su_mean 0.000
_refine_ls_structure_factor_coef Fsqd
_refine_ls_weighting_details 'w=1/[\s^2^(Fo^2^)+(0.0613P)^2^+0.1897P] where P=(Fo^2^+2Fc^2^)/3'
_refine_ls_weighting_scheme calc
_refine_ls_wR_factor_gt 0.0998
_refine_ls_wR_factor_ref 0.1072
_reflns_Friedel_coverage 0.000
_reflns_number_gt 3188
_reflns_number_total 3790
_reflns_threshold_expression 'I > 2\s(I)'
_cod_data_source_file d3ob00010a3.cif
_cod_data_source_block test1
_cod_depositor_comments 'Adding full bibliography for 7159082.cif.'
_cod_database_code 7159082
_shelx_shelxl_version_number 2018/1
_shelx_space_group_comment
;
The symmetry employed for this shelxl refinement is uniquely defined
by the following loop, which should always be used as a source of
symmetry information in preference to the above space-group names.
They are only intended as comments.
;
_shelx_estimated_absorpt_t_min 0.927
_shelx_estimated_absorpt_t_max 0.981

loop_
_space_group_symop_operation_xyz
'x, y, z'
'-x, -y, -z'

loop_
_atom_site_label
_atom_site_type_symbol
_atom_site_fract_x
_atom_site_fract_y
_atom_site_fract_z
_atom_site_U_iso_or_equiv
_atom_site_adp_type
_atom_site_occupancy
_atom_site_site_symmetry_order
_atom_site_calc_flag
_atom_site_refinement_flags_posn
_atom_site_refinement_flags_adp
_atom_site_refinement_flags_occupancy
_atom_site_disorder_assembly
_atom_site_disorder_group
P1 P -0.22691(5) -0.06988(3) 0.28004(3) 0.01796(11) Uani 1 1 d . . . . .
O2 O -0.36027(13) -0.02771(10) 0.15990(9) 0.0201(2) Uani 1 1 d . . . . .
O1 O -0.28247(14) -0.22805(10) 0.27747(9) 0.0225(2) Uani 1 1 d . . . . .
C5 C 0.01062(18) -0.03042(13) 0.24452(12) 0.0179(3) Uani 1 1 d . . . . .
H5 H 0.0015(2) -0.0747(8) 0.1660(14) 0.021 Uiso 1 1 calc R U . . .
O4 O 0.18039(15) -0.24565(11) 0.20212(9) 0.0272(2) Uani 1 1 d . . . . .
N1 N 0.14197(16) -0.08618(12) 0.33972(11) 0.0192(2) Uani 1 1 d . . . . .
H1 H 0.162(3) -0.0602(18) 0.4140(18) 0.026(4) Uiso 1 1 d . . . . .
C12 C 0.21142(19) -0.19446(14) 0.31067(13) 0.0200(3) Uani 1 1 d . . . . .
O3 O -0.23447(14) -0.00806(11) 0.40222(9) 0.0241(2) Uani 1 1 d . . . . .
C13 C 0.3252(2) -0.24931(15) 0.42401(14) 0.0248(3) Uani 1 1 d . . . . .
H13A H 0.4037(11) -0.1757(10) 0.4822(8) 0.030 Uiso 1 1 calc R U . . .
H13B H 0.4093(11) -0.2999(7) 0.3966(4) 0.030 Uiso 1 1 calc R U . . .
C6 C 0.07397(18) 0.11969(13) 0.23364(12) 0.0186(3) Uani 1 1 d . . . . .
C8 C 0.0677(2) 0.31149(15) 0.10613(14) 0.0247(3) Uani 1 1 d . . . . .
H8 H 0.0283(8) 0.3467(7) 0.0271(15) 0.030 Uiso 1 1 calc R U . . .
C3 C -0.50797(19) 0.04858(14) 0.16954(14) 0.0227(3) Uani 1 1 d . . . . .
H3A H -0.5387(5) 0.03951(19) 0.2501(10) 0.027 Uiso 1 1 calc R U . . .
H3B H -0.6220(15) 0.0135(5) 0.1060(8) 0.027 Uiso 1 1 calc R U . . .
C1 C -0.3486(2) -0.31241(14) 0.15843(14) 0.0265(3) Uani 1 1 d . . . . .
H1A H -0.2850(8) -0.2709(5) 0.0947(8) 0.032 Uiso 1 1 calc R U . . .
H1B H -0.4873(18) -0.32232(19) 0.1274(4) 0.032 Uiso 1 1 calc R U . . .
C11 C 0.1797(2) 0.20667(14) 0.33821(13) 0.0230(3) Uani 1 1 d . . . . .
H11 H 0.2184(7) 0.1711(7) 0.4197(15) 0.028 Uiso 1 1 calc R U . . .
C10 C 0.2300(2) 0.34440(15) 0.32608(15) 0.0275(3) Uani 1 1 d . . . . .
H10 H 0.2993(15) 0.3993(12) 0.3932(15) 0.033 Uiso 1 1 calc R U . . .
C7 C 0.01954(19) 0.17328(15) 0.11758(13) 0.0216(3) Uani 1 1 d . . . . .
H7 H -0.0494(13) 0.1164(11) 0.0474(14) 0.026 Uiso 1 1 calc R U . . .
C9 C 0.1734(2) 0.39738(15) 0.21052(15) 0.0277(3) Uani 1 1 d . . . . .
H9 H 0.2059(7) 0.489(2) 0.2033(2) 0.033 Uiso 1 1 calc R U . . .
C4 C -0.4367(2) 0.19403(15) 0.15328(15) 0.0271(3) Uani 1 1 d . . . . .
H4A H -0.3268(17) 0.2307(5) 0.2207(10) 0.041 Uiso 1 1 calc R U . . .
H4B H -0.5368(12) 0.2421(6) 0.1552(11) 0.041 Uiso 1 1 calc R U . . .
H4C H -0.4007(16) 0.2026(2) 0.0735(10) 0.041 Uiso 1 1 calc R U . . .
C14 C 0.1908(2) -0.33989(17) 0.49116(15) 0.0330(4) Uani 1 1 d . . . . .
H14A H 0.1136(16) -0.2871(7) 0.5250(11) 0.050 Uiso 1 1 calc R U . . .
H14B H 0.2664(9) -0.3789(11) 0.5598(11) 0.050 Uiso 1 1 calc R U . . .
H14C H 0.1068(16) -0.4113(11) 0.4314(8) 0.050 Uiso 1 1 calc R U . . .
C2 C -0.3010(3) -0.44770(16) 0.18192(18) 0.0385(4) Uani 1 1 d . . . . .
H2A H -0.1618(17) -0.4367(2) 0.2142(13) 0.058 Uiso 1 1 calc R U . . .
H2B H -0.3420(18) -0.5051(8) 0.1026(10) 0.058 Uiso 1 1 calc R U . . .
H2C H -0.3680(17) -0.4896(8) 0.2444(12) 0.058 Uiso 1 1 calc R U . . .

loop_
_atom_site_aniso_label
_atom_site_aniso_U_11
_atom_site_aniso_U_22
_atom_site_aniso_U_33
_atom_site_aniso_U_23
_atom_site_aniso_U_13
_atom_site_aniso_U_12
P1 0.01902(17) 0.02024(19) 0.01551(18) 0.00212(12) 0.00512(12) 0.00492(13)
O2 0.0210(5) 0.0223(5) 0.0177(5) 0.0017(4) 0.0036(4) 0.0073(4)
O1 0.0261(5) 0.0206(5) 0.0205(5) 0.0043(4) 0.0054(4) 0.0040(4)
C5 0.0189(6) 0.0210(6) 0.0151(6) 0.0019(5) 0.0047(5) 0.0063(5)
O4 0.0346(6) 0.0262(5) 0.0225(5) -0.0011(4) 0.0066(4) 0.0110(4)
N1 0.0215(5) 0.0225(6) 0.0148(5) 0.0019(4) 0.0042(4) 0.0078(4)
C12 0.0189(6) 0.0202(6) 0.0220(7) 0.0037(5) 0.0073(5) 0.0035(5)
O3 0.0249(5) 0.0313(6) 0.0170(5) 0.0001(4) 0.0061(4) 0.0073(4)
C13 0.0246(7) 0.0269(7) 0.0250(7) 0.0049(6) 0.0049(5) 0.0108(6)
C6 0.0178(6) 0.0203(6) 0.0205(6) 0.0032(5) 0.0081(5) 0.0062(5)
C8 0.0234(7) 0.0278(7) 0.0268(7) 0.0096(6) 0.0098(6) 0.0094(6)
C3 0.0183(6) 0.0256(7) 0.0267(7) 0.0038(5) 0.0064(5) 0.0085(5)
C1 0.0311(7) 0.0213(7) 0.0247(7) 0.0002(5) 0.0036(6) 0.0035(6)
C11 0.0234(6) 0.0254(7) 0.0210(7) 0.0019(5) 0.0056(5) 0.0064(5)
C10 0.0284(7) 0.0238(7) 0.0285(8) -0.0035(6) 0.0061(6) 0.0030(6)
C7 0.0206(6) 0.0263(7) 0.0194(6) 0.0030(5) 0.0070(5) 0.0060(5)
C9 0.0276(7) 0.0213(7) 0.0373(8) 0.0057(6) 0.0126(6) 0.0062(6)
C4 0.0260(7) 0.0244(7) 0.0336(8) 0.0050(6) 0.0085(6) 0.0095(6)
C14 0.0418(9) 0.0358(9) 0.0274(8) 0.0123(6) 0.0137(7) 0.0144(7)
C2 0.0439(9) 0.0229(8) 0.0453(10) -0.0001(7) 0.0028(8) 0.0081(7)

loop_
_atom_type_symbol
_atom_type_description
_atom_type_scat_dispersion_real
_atom_type_scat_dispersion_imag
_atom_type_scat_source
C C 0.0033 0.0016 'International Tables Vol C Tables 4.2.6.8 and 6.1.1.4'
H H 0.0000 0.0000 'International Tables Vol C Tables 4.2.6.8 and 6.1.1.4'
N N 0.0061 0.0033 'International Tables Vol C Tables 4.2.6.8 and 6.1.1.4'
O O 0.0106 0.0060 'International Tables Vol C Tables 4.2.6.8 and 6.1.1.4'
P P 0.1023 0.0942 'International Tables Vol C Tables 4.2.6.8 and 6.1.1.4'

loop_
_geom_angle_atom_site_label_1
_geom_angle_atom_site_label_2
_geom_angle_atom_site_label_3
_geom_angle
_geom_angle_site_symmetry_1
_geom_angle_site_symmetry_3
_geom_angle_publ_flag
O3 P1 O2 115.78(6) . . ?
O3 P1 O1 110.54(6) . . ?
O2 P1 O1 106.99(5) . . ?
O3 P1 C5 113.99(6) . . ?
O2 P1 C5 102.93(5) . . ?
O1 P1 C5 105.82(6) . . ?
C3 O2 P1 122.17(8) . . ?
C1 O1 P1 121.59(9) . . ?
N1 C5 C6 114.46(11) . . ?
N1 C5 P1 107.94(8) . . ?
C6 C5 P1 110.94(9) . . ?
N1 C5 H5 107.8 . . ?
C6 C5 H5 107.8 . . ?
P1 C5 H5 107.8 . . ?
C12 N1 C5 121.46(11) . . ?
C12 N1 H1 118.0(13) . . ?
C5 N1 H1 119.9(13) . . ?
O4 C12 N1 122.91(12) . . ?
O4 C12 C13 122.88(12) . . ?
N1 C12 C13 114.18(12) . . ?
C12 C13 C14 110.80(12) . . ?
C12 C13 H13A 109.5 . . ?
C14 C13 H13A 109.5 . . ?
C12 C13 H13B 109.5 . . ?
C14 C13 H13B 109.5 . . ?
H13A C13 H13B 108.1 . . ?
C11 C6 C7 118.86(13) . . ?
C11 C6 C5 121.57(12) . . ?
C7 C6 C5 119.53(12) . . ?
C9 C8 C7 119.98(13) . . ?
C9 C8 H8 120.0 . . ?
C7 C8 H8 120.0 . . ?
O2 C3 C4 110.15(11) . . ?
O2 C3 H3A 109.6 . . ?
C4 C3 H3A 109.6 . . ?
O2 C3 H3B 109.6 . . ?
C4 C3 H3B 109.6 . . ?
H3A C3 H3B 108.1 . . ?
O1 C1 C2 108.36(12) . . ?
O1 C1 H1A 110.0 . . ?
C2 C1 H1A 110.0 . . ?
O1 C1 H1B 110.0 . . ?
C2 C1 H1B 110.0 . . ?
H1A C1 H1B 108.4 . . ?
C10 C11 C6 120.18(13) . . ?
C10 C11 H11 119.9 . . ?
C6 C11 H11 119.9 . . ?
C9 C10 C11 120.69(14) . . ?
C9 C10 H10 119.7 . . ?
C11 C10 H10 119.7 . . ?
C8 C7 C6 120.83(13) . . ?
C8 C7 H7 119.6 . . ?
C6 C7 H7 119.6 . . ?
C8 C9 C10 119.45(14) . . ?
C8 C9 H9 120.3 . . ?
C10 C9 H9 120.3 . . ?
C3 C4 H4A 109.5 . . ?
C3 C4 H4B 109.5 . . ?
H4A C4 H4B 109.5 . . ?
C3 C4 H4C 109.5 . . ?
H4A C4 H4C 109.5 . . ?
H4B C4 H4C 109.5 . . ?
C13 C14 H14A 109.5 . . ?
C13 C14 H14B 109.5 . . ?
H14A C14 H14B 109.5 . . ?
C13 C14 H14C 109.5 . . ?
H14A C14 H14C 109.5 . . ?
H14B C14 H14C 109.5 . . ?
C1 C2 H2A 109.5 . . ?
C1 C2 H2B 109.5 . . ?
H2A C2 H2B 109.5 . . ?
C1 C2 H2C 109.5 . . ?
H2A C2 H2C 109.5 . . ?
H2B C2 H2C 109.5 . . ?

loop_
_geom_bond_atom_site_label_1
_geom_bond_atom_site_label_2
_geom_bond_distance
_geom_bond_site_symmetry_2
_geom_bond_publ_flag
P1 O3 1.4666(10) . ?
P1 O2 1.5703(10) . ?
P1 O1 1.5738(10) . ?
P1 C5 1.8224(13) . ?
O2 C3 1.4655(16) . ?
O1 C1 1.4587(17) . ?
C5 N1 1.4553(16) . ?
C5 C6 1.5176(18) . ?
C5 H5 0.934(17) . ?
O4 C12 1.2276(17) . ?
N1 C12 1.3560(17) . ?
N1 H1 0.813(19) . ?
C12 C13 1.5115(19) . ?
C13 C14 1.525(2) . ?
C13 H13A 0.962(12) . ?
C13 H13B 0.962(12) . ?
C6 C11 1.3935(19) . ?
C6 C7 1.3946(18) . ?
C8 C9 1.387(2) . ?
C8 C7 1.393(2) . ?
C8 H8 0.946(18) . ?
C3 C4 1.493(2) . ?
C3 H3A 0.951(12) . ?
C3 H3B 0.951(12) . ?
C1 C2 1.499(2) . ?
C1 H1A 0.975(12) . ?
C1 H1B 0.975(12) . ?
C11 C10 1.391(2) . ?
C11 H11 0.970(18) . ?
C10 C9 1.390(2) . ?
C10 H10 0.892(19) . ?
C7 H7 0.924(18) . ?
C9 H9 0.919(19) . ?
C4 H4A 0.959(11) . ?
C4 H4B 0.959(11) . ?
C4 H4C 0.959(11) . ?
C14 H14A 0.969(12) . ?
C14 H14B 0.969(12) . ?
C14 H14C 0.969(12) . ?
C2 H2A 0.978(12) . ?
C2 H2B 0.978(12) . ?
C2 H2C 0.978(12) . ?

loop_
_geom_torsion_atom_site_label_1
_geom_torsion_atom_site_label_2
_geom_torsion_atom_site_label_3
_geom_torsion_atom_site_label_4
_geom_torsion
_geom_torsion_site_symmetry_1
_geom_torsion_site_symmetry_2
_geom_torsion_site_symmetry_3
_geom_torsion_site_symmetry_4
_geom_torsion_publ_flag
O3 P1 O2 C3 -10.65(12) . . . . ?
O1 P1 O2 C3 113.06(10) . . . . ?
C5 P1 O2 C3 -135.68(10) . . . . ?
O3 P1 O1 C1 159.28(10) . . . . ?
O2 P1 O1 C1 32.40(11) . . . . ?
C5 P1 O1 C1 -76.85(11) . . . . ?
O3 P1 C5 N1 63.22(10) . . . . ?
O2 P1 C5 N1 -170.59(8) . . . . ?
O1 P1 C5 N1 -58.46(10) . . . . ?
O3 P1 C5 C6 -62.92(10) . . . . ?
O2 P1 C5 C6 63.27(10) . . . . ?
O1 P1 C5 C6 175.40(8) . . . . ?
C6 C5 N1 C12 -126.94(13) . . . . ?
P1 C5 N1 C12 109.02(12) . . . . ?
C5 N1 C12 O4 5.5(2) . . . . ?
C5 N1 C12 C13 -172.67(11) . . . . ?
O4 C12 C13 C14 -97.03(16) . . . . ?
N1 C12 C13 C14 81.19(15) . . . . ?
N1 C5 C6 C11 -31.50(17) . . . . ?
P1 C5 C6 C11 90.92(13) . . . . ?
N1 C5 C6 C7 150.90(12) . . . . ?
P1 C5 C6 C7 -86.68(13) . . . . ?
P1 O2 C3 C4 100.63(12) . . . . ?
P1 O1 C1 C2 153.55(11) . . . . ?
C7 C6 C11 C10 -0.2(2) . . . . ?
C5 C6 C11 C10 -177.80(12) . . . . ?
C6 C11 C10 C9 0.9(2) . . . . ?
C9 C8 C7 C6 0.9(2) . . . . ?
C11 C6 C7 C8 -0.73(19) . . . . ?
C5 C6 C7 C8 176.94(11) . . . . ?
C7 C8 C9 C10 -0.2(2) . . . . ?
C11 C10 C9 C8 -0.7(2) . . . . ?
